data_7026705
loop_
_publ_author_name
'Allen, John J.'
'Hamilton, Christopher E.'
'Barron, Andrew R.'

_publ_section_title
;
 Synthesis and characterization of aryl substituted bis(2-pyridyl)amines
 and their copper olefin complexes: investigation of remote steric control
 over olefin binding.
;
_journal_issue 47
_journal_name_full 'Dalton transactions (Cambridge, England : 2003)'
_journal_page_first 11451
_journal_page_last 11468
_journal_paper_doi 10.1039/c0dt00608d
_journal_volume 39
_journal_year 2010
_chemical_formula_moiety 'C19 H20 N3, B F4'
_chemical_formula_sum 'C19 H20 B F4 N3'
_chemical_formula_weight 377.19
_chemical_melting_point 501
_chemical_name_common 'N-mesityl-N,N-(2,2'-dipyridyl)amine hydrogen tetrafluoroborate'
_chemical_name_systematic 'N-(2,4,6-trimethyl)phenyl-N,N-(2,2'-dipyridyl)amine hydrogen tetrafluoroborate'
_space_group_IT_number 14
_symmetry_cell_setting monoclinic
_symmetry_Int_Tables_number 14
_symmetry_space_group_name_Hall '-P 2ybc'
_symmetry_space_group_name_H-M 'P 1 21/c 1'
_atom_sites_solution_hydrogens geom
_atom_sites_solution_primary direct
_atom_sites_solution_secondary difmap
_audit_creation_method SHELXL-97
_cell_angle_alpha 90.00
_cell_angle_beta 93.43(3)
_cell_angle_gamma 90.00
_cell_formula_units_Z 4
_cell_length_a 8.7303(17)
_cell_length_b 10.151(2)
_cell_length_c 21.326(4)
_cell_measurement_reflns_used 2352
_cell_measurement_temperature 298(2)
_cell_measurement_theta_max 2.22
_cell_measurement_theta_min 19.15
_cell_volume 1886.6(6)
_computing_cell_refinement 'SMART v5.630 (Bruker-AXS 2003)'
_computing_data_collection 'SMART v5.630 (Bruker-AXS 2003)'
_computing_data_reduction 'Bruker SAINT+ v6.45 (Bruker-AXS 2003)'
_computing_molecular_graphics 'SHELXTL v5.1'
_computing_publication_material 'SHELXTL v5.1'
_computing_structure_refinement 'SHELXTL v5.1'
_computing_structure_solution 'SHELXTL v5.1 (Bruker-AXS, 1998)'
_diffrn_ambient_pressure 101.33
_diffrn_ambient_temperature 298(2)
_diffrn_measured_fraction_theta_full 0.986
_diffrn_measured_fraction_theta_max 0.986
_diffrn_measurement_device_type 'Bruker CCD area detector'
_diffrn_measurement_method '\w scans'
_diffrn_radiation_monochromator graphite
_diffrn_radiation_probe x-ray
_diffrn_radiation_type MoK\a
_diffrn_radiation_wavelength 0.71073
_diffrn_reflns_av_R_equivalents 0.0615
_diffrn_reflns_av_sigmaI/netI 0.0623
_diffrn_reflns_limit_h_max 11
_diffrn_reflns_limit_h_min -11
_diffrn_reflns_limit_k_max 13
_diffrn_reflns_limit_k_min -13
_diffrn_reflns_limit_l_max 28
_diffrn_reflns_limit_l_min -27
_diffrn_reflns_number 22802
_diffrn_reflns_theta_full 28.35
_diffrn_reflns_theta_max 28.35
_diffrn_reflns_theta_min 1.91
_diffrn_source 'fine-focus sealed tube'
_diffrn_source_type 'Bruker SMART CCD'
_exptl_absorpt_coefficient_mu 0.107
_exptl_absorpt_correction_T_max 0.9780
_exptl_absorpt_correction_T_min 0.9647
_exptl_absorpt_correction_type multi-scan
_exptl_absorpt_process_details 'SADABS (Bruker-AXS, 2003)'
_exptl_crystal_colour colorless
_exptl_crystal_density_diffrn 1.328
_exptl_crystal_density_method 'not measured'
_exptl_crystal_description block
_exptl_crystal_F_000 784
_exptl_crystal_recrystallization_method 'cooled sat. soln in methanol to -12 deg. C for several days'
_exptl_crystal_size_max 0.34
_exptl_crystal_size_mid 0.29
_exptl_crystal_size_min 0.21
_refine_diff_density_max 0.352
_refine_diff_density_min -0.183
_refine_diff_density_rms 0.039
_refine_ls_extinction_coef 0.028(3)
_refine_ls_extinction_expression Fc^*^=kFc[1+0.001xFc^2^\l^3^/sin(2\q)]^-1/4^
_refine_ls_extinction_method SHELXL
_refine_ls_goodness_of_fit_ref 1.061
_refine_ls_hydrogen_treatment mixed
_refine_ls_matrix_type full
_refine_ls_number_parameters 276
_refine_ls_number_reflns 4646
_refine_ls_number_restraints 0
_refine_ls_restrained_S_all 1.061
_refine_ls_R_factor_all 0.1502
_refine_ls_R_factor_gt 0.0590
_refine_ls_shift/su_max 0.000
_refine_ls_shift/su_mean 0.000
_refine_ls_structure_factor_coef Fsqd
_refine_ls_weighting_details 'calc w=1/[\s^2^(Fo^2^)+(0.0815P)^2^+0.1418P] where P=(Fo^2^+2Fc^2^)/3'
_refine_ls_weighting_scheme calc
_refine_ls_wR_factor_gt 0.1503
_refine_ls_wR_factor_ref 0.1894
_reflns_number_gt 1996
_reflns_number_total 4646
_reflns_threshold_expression >2sigma(I)
_cod_data_source_file c0dt00608d.txt
_cod_data_source_block hmdpabf
_cod_original_cell_volume 1886.5(6)
_cod_original_sg_symbol_H-M 'P 21/c'
_cod_database_code 7026705

loop_
_symmetry_equiv_pos_as_xyz
'x, y, z'
'-x, y+1/2, -z+1/2'
'-x, -y, -z'
'x, -y-1/2, z-1/2'

loop_
_atom_site_label
_atom_site_type_symbol
_atom_site_fract_x
_atom_site_fract_y
_atom_site_fract_z
_atom_site_U_iso_or_equiv
_atom_site_adp_type
_atom_site_occupancy
_atom_site_symmetry_multiplicity
_atom_site_calc_flag
_atom_site_refinement_flags
_atom_site_disorder_assembly
_atom_site_disorder_group
N1 N 0.0389(2) 0.28162(17) -0.13319(8) 0.0550(5) Uani 1 1 d . . .
N2 N 0.0378(2) 0.06613(19) -0.09218(9) 0.0593(5) Uani 1 1 d . . .
N3 N -0.1885(2) 0.22138(18) -0.08686(9) 0.0573(5) Uani 1 1 d . . .
H1A H -0.071(4) 0.098(3) -0.0823(13) 0.102(9) Uiso 1 1 d . . .
C1 C 0.1142(3) 0.1634(2) -0.11862(10) 0.0543(6) Uani 1 1 d . . .
C2 C 0.2662(3) 0.1425(2) -0.13259(12) 0.0688(7) Uani 1 1 d . . .
H2A H 0.3207 0.2079 -0.1522 0.083 Uiso 1 1 calc R . .
C3 C 0.3346(3) 0.0243(3) -0.11705(14) 0.0787(8) Uani 1 1 d . . .
H3A H 0.4364 0.0099 -0.1257 0.094 Uiso 1 1 calc R . .
C4 C 0.2539(3) -0.0732(3) -0.08875(13) 0.0759(8) Uani 1 1 d . . .
H4A H 0.3002 -0.1533 -0.0780 0.091 Uiso 1 1 calc R . .
C5 C 0.1053(3) -0.0500(2) -0.07677(12) 0.0706(7) Uani 1 1 d . . .
H5A H 0.0492 -0.1150 -0.0577 0.085 Uiso 1 1 calc R . .
C6 C -0.1131(2) 0.3115(2) -0.11794(10) 0.0513(6) Uani 1 1 d . . .
C7 C -0.1794(3) 0.4318(2) -0.13485(12) 0.0649(7) Uani 1 1 d . . .
H7A H -0.1259 0.4938 -0.1571 0.078 Uiso 1 1 calc R . .
C8 C -0.3252(3) 0.4569(3) -0.11794(13) 0.0711(7) Uani 1 1 d . . .
H8A H -0.3718 0.5368 -0.1286 0.085 Uiso 1 1 calc R . .
C9 C -0.4032(3) 0.3635(3) -0.08510(12) 0.0700(7) Uani 1 1 d . . .
H9A H -0.5023 0.3798 -0.0733 0.084 Uiso 1 1 calc R . .
C10 C -0.3323(3) 0.2479(3) -0.07053(11) 0.0648(7) Uani 1 1 d . . .
H10A H -0.3844 0.1846 -0.0485 0.078 Uiso 1 1 calc R . .
C11 C 0.1258(2) 0.3830(2) -0.16349(10) 0.0509(6) Uani 1 1 d . . .
C12 C 0.1382(3) 0.3762(2) -0.22836(11) 0.0612(6) Uani 1 1 d . . .
C13 C 0.2284(3) 0.4697(3) -0.25584(12) 0.0672(7) Uani 1 1 d . . .
H13A H 0.2388 0.4663 -0.2990 0.081 Uiso 1 1 calc R . .
C14 C 0.3032(3) 0.5675(2) -0.22125(11) 0.0606(6) Uani 1 1 d . . .
C15 C 0.2849(2) 0.5721(2) -0.15720(11) 0.0566(6) Uani 1 1 d . . .
H15A H 0.3340 0.6386 -0.1337 0.068 Uiso 1 1 calc R . .
C16 C 0.1969(2) 0.4819(2) -0.12689(10) 0.0509(6) Uani 1 1 d . . .
C17 C 0.0570(4) 0.2700(3) -0.26770(13) 0.0967(10) Uani 1 1 d . . .
H17A H -0.0002 0.2145 -0.2411 0.145 Uiso 0.50 1 calc PR . .
H17B H 0.1314 0.2180 -0.2880 0.145 Uiso 0.50 1 calc PR . .
H17C H -0.0117 0.3103 -0.2989 0.145 Uiso 0.50 1 calc PR . .
H17D H 0.0799 0.2807 -0.3109 0.145 Uiso 0.50 1 calc PR . .
H17E H -0.0518 0.2772 -0.2640 0.145 Uiso 0.50 1 calc PR . .
H17F H 0.0914 0.1849 -0.2531 0.145 Uiso 0.50 1 calc PR . .
C18 C 0.4048(3) 0.6669(3) -0.25210(14) 0.0899(9) Uani 1 1 d . . .
H18A H 0.4048 0.6490 -0.2963 0.135 Uiso 0.50 1 calc PR . .
H18B H 0.5076 0.6604 -0.2337 0.135 Uiso 0.50 1 calc PR . .
H18C H 0.3663 0.7542 -0.2458 0.135 Uiso 0.50 1 calc PR . .
H18D H 0.4477 0.7267 -0.2209 0.135 Uiso 0.50 1 calc PR . .
H18E H 0.3449 0.7153 -0.2835 0.135 Uiso 0.50 1 calc PR . .
H18F H 0.4862 0.6215 -0.2714 0.135 Uiso 0.50 1 calc PR . .
C19 C 0.1781(3) 0.4929(3) -0.05771(11) 0.0709(7) Uani 1 1 d . . .
H19A H 0.1149 0.4220 -0.0444 0.106 Uiso 0.50 1 calc PR . .
H19B H 0.1305 0.5756 -0.0488 0.106 Uiso 0.50 1 calc PR . .
H19C H 0.2770 0.4883 -0.0355 0.106 Uiso 0.50 1 calc PR . .
H19D H 0.2333 0.5686 -0.0415 0.106 Uiso 0.50 1 calc PR . .
H19E H 0.2178 0.4150 -0.0370 0.106 Uiso 0.50 1 calc PR . .
H19F H 0.0713 0.5023 -0.0503 0.106 Uiso 0.50 1 calc PR . .
B1 B -0.3046(4) -0.1882(3) -0.06556(17) 0.0709(9) Uani 1 1 d . . .
F1 F -0.2738(3) -0.05695(18) -0.06774(12) 0.1390(8) Uani 1 1 d . A .
F2A F -0.3914(8) -0.2185(7) -0.0191(3) 0.151(2) Uani 0.75 1 d P A 1
F3A F -0.1741(3) -0.2623(3) -0.0639(3) 0.1004(10) Uani 0.75 1 d P A 1
F4A F -0.3872(6) -0.2113(4) -0.1202(2) 0.1234(14) Uani 0.75 1 d P A 1
F2B F -0.275(4) -0.2421(12) -0.1206(10) 0.233(13) Uani 0.25 1 d P A 2
F3B F -0.4296(19) -0.2489(17) -0.0530(11) 0.149(9) Uani 0.25 1 d P A 2
F4B F -0.192(2) -0.2127(16) -0.0217(8) 0.182(7) Uani 0.25 1 d P A 2

loop_
_atom_site_aniso_label
_atom_site_aniso_U_11
_atom_site_aniso_U_22
_atom_site_aniso_U_33
_atom_site_aniso_U_23
_atom_site_aniso_U_13
_atom_site_aniso_U_12
N1 0.0508(11) 0.0480(11) 0.0671(12) 0.0052(9) 0.0121(9) 0.0023(9)
N2 0.0600(13) 0.0487(12) 0.0698(13) 0.0060(10) 0.0081(10) 0.0034(10)
N3 0.0503(11) 0.0573(12) 0.0652(12) 0.0036(9) 0.0124(9) -0.0020(9)
C1 0.0545(14) 0.0491(13) 0.0594(14) -0.0016(11) 0.0048(11) 0.0013(11)
C2 0.0571(15) 0.0563(16) 0.0942(19) 0.0020(13) 0.0145(13) 0.0050(12)
C3 0.0598(16) 0.0698(18) 0.108(2) -0.0016(16) 0.0134(15) 0.0115(14)
C4 0.0782(19) 0.0518(15) 0.098(2) -0.0017(14) 0.0036(15) 0.0135(14)
C5 0.0783(19) 0.0515(15) 0.0826(18) 0.0048(13) 0.0086(14) 0.0045(13)
C6 0.0475(13) 0.0508(13) 0.0560(13) -0.0019(11) 0.0058(10) 0.0006(11)
C7 0.0557(15) 0.0558(15) 0.0838(17) 0.0073(13) 0.0097(12) 0.0029(12)
C8 0.0575(16) 0.0585(16) 0.097(2) -0.0033(14) 0.0000(14) 0.0099(13)
C9 0.0497(14) 0.0769(19) 0.0837(19) -0.0132(14) 0.0057(13) 0.0063(14)
C10 0.0547(15) 0.0728(17) 0.0673(16) 0.0000(13) 0.0082(12) -0.0034(13)
C11 0.0495(12) 0.0480(13) 0.0561(14) 0.0038(11) 0.0098(10) 0.0000(10)
C12 0.0647(15) 0.0619(15) 0.0571(15) -0.0044(12) 0.0052(11) -0.0068(12)
C13 0.0680(16) 0.0783(18) 0.0564(15) 0.0031(13) 0.0129(12) -0.0064(14)
C14 0.0540(14) 0.0630(15) 0.0655(16) 0.0103(13) 0.0086(12) 0.0000(12)
C15 0.0559(14) 0.0505(13) 0.0635(16) -0.0017(11) 0.0043(11) -0.0008(11)
C16 0.0523(13) 0.0477(13) 0.0528(14) 0.0016(10) 0.0049(10) 0.0041(10)
C17 0.116(2) 0.102(2) 0.0724(19) -0.0162(16) 0.0068(17) -0.0404(19)
C18 0.087(2) 0.094(2) 0.090(2) 0.0230(17) 0.0127(16) -0.0236(17)
C19 0.0820(18) 0.0749(18) 0.0564(15) -0.0055(12) 0.0096(13) -0.0024(14)
B1 0.077(2) 0.059(2) 0.077(3) 0.0017(16) 0.005(2) -0.0037(17)
F1 0.1431(18) 0.0666(12) 0.210(2) -0.0035(13) 0.0314(16) -0.0106(11)
F2A 0.163(6) 0.170(5) 0.128(4) 0.039(3) 0.093(4) 0.005(4)
F3A 0.0746(16) 0.0762(18) 0.151(3) 0.025(2) 0.015(2) 0.0070(13)
F4A 0.135(3) 0.121(3) 0.110(3) -0.018(2) -0.024(3) 0.014(2)
F2B 0.45(3) 0.098(9) 0.174(16) -0.004(9) 0.22(2) -0.015(14)
F3B 0.079(7) 0.112(7) 0.26(3) -0.028(13) 0.060(12) -0.030(5)
F4B 0.204(16) 0.192(14) 0.141(10) 0.030(9) -0.070(11) -0.051(11)

loop_
_atom_type_symbol
_atom_type_description
_atom_type_scat_dispersion_real
_atom_type_scat_dispersion_imag
_atom_type_scat_source
C C 0.0033 0.0016 'International Tables Vol C Tables 4.2.6.8 and 6.1.1.4'
H H 0.0000 0.0000 'International Tables Vol C Tables 4.2.6.8 and 6.1.1.4'
B B 0.0013 0.0007 'International Tables Vol C Tables 4.2.6.8 and 6.1.1.4'
N N 0.0061 0.0033 'International Tables Vol C Tables 4.2.6.8 and 6.1.1.4'
F F 0.0171 0.0103 'International Tables Vol C Tables 4.2.6.8 and 6.1.1.4'

loop_
_geom_angle_atom_site_label_1
_geom_angle_atom_site_label_2
_geom_angle_atom_site_label_3
_geom_angle
C1 N1 C6 124.63(18)
C1 N1 C11 117.16(17)
C6 N1 C11 118.14(17)
C1 N2 C5 121.8(2)
C1 N2 H1A 109.8(16)
C5 N2 H1A 128.2(16)
C6 N3 C10 119.2(2)
N2 C1 C2 118.9(2)
N2 C1 N1 119.3(2)
C2 C1 N1 121.7(2)
C3 C2 C1 119.2(2)
C3 C2 H2A 120.4
C1 C2 H2A 120.4
C2 C3 C4 120.6(2)
C2 C3 H3A 119.7
C4 C3 H3A 119.7
C5 C4 C3 118.5(2)
C5 C4 H4A 120.7
C3 C4 H4A 120.7
N2 C5 C4 120.9(2)
N2 C5 H5A 119.5
C4 C5 H5A 119.5
N3 C6 C7 121.6(2)
N3 C6 N1 117.81(19)
C7 C6 N1 120.6(2)
C8 C7 C6 118.3(2)
C8 C7 H7A 120.8
C6 C7 H7A 120.8
C7 C8 C9 120.1(2)
C7 C8 H8A 119.9
C9 C8 H8A 119.9
C10 C9 C8 118.5(2)
C10 C9 H9A 120.7
C8 C9 H9A 120.7
N3 C10 C9 122.2(2)
N3 C10 H10A 118.9
C9 C10 H10A 118.9
C16 C11 C12 122.15(19)
C16 C11 N1 119.20(19)
C12 C11 N1 118.63(19)
C13 C12 C11 117.7(2)
C13 C12 C17 120.8(2)
C11 C12 C17 121.5(2)
C14 C13 C12 122.0(2)
C14 C13 H13A 119.0
C12 C13 H13A 119.0
C13 C14 C15 118.3(2)
C13 C14 C18 121.1(2)
C15 C14 C18 120.6(2)
C16 C15 C14 122.6(2)
C16 C15 H15A 118.7
C14 C15 H15A 118.7
C15 C16 C11 117.2(2)
C15 C16 C19 120.5(2)
C11 C16 C19 122.3(2)
C12 C17 H17A 109.5
C12 C17 H17B 109.5
H17A C17 H17B 109.5
C12 C17 H17C 109.5
H17A C17 H17C 109.5
H17B C17 H17C 109.5
C12 C17 H17D 109.5
H17A C17 H17D 141.1
H17B C17 H17D 56.3
H17C C17 H17D 56.3
C12 C17 H17E 109.5
H17A C17 H17E 56.3
H17B C17 H17E 141.1
H17C C17 H17E 56.3
H17D C17 H17E 109.5
C12 C17 H17F 109.5
H17A C17 H17F 56.3
H17B C17 H17F 56.3
H17C C17 H17F 141.1
H17D C17 H17F 109.5
H17E C17 H17F 109.5
C14 C18 H18A 109.5
C14 C18 H18B 109.5
H18A C18 H18B 109.5
C14 C18 H18C 109.5
H18A C18 H18C 109.5
H18B C18 H18C 109.5
C14 C18 H18D 109.5
H18A C18 H18D 141.1
H18B C18 H18D 56.3
H18C C18 H18D 56.3
C14 C18 H18E 109.5
H18A C18 H18E 56.3
H18B C18 H18E 141.1
H18C C18 H18E 56.3
H18D C18 H18E 109.5
C14 C18 H18F 109.5
H18A C18 H18F 56.3
H18B C18 H18F 56.3
H18C C18 H18F 141.1
H18D C18 H18F 109.5
H18E C18 H18F 109.5
C16 C19 H19A 109.5
C16 C19 H19B 109.5
H19A C19 H19B 109.5
C16 C19 H19C 109.5
H19A C19 H19C 109.5
H19B C19 H19C 109.5
C16 C19 H19D 109.5
H19A C19 H19D 141.1
H19B C19 H19D 56.3
H19C C19 H19D 56.3
C16 C19 H19E 109.5
H19A C19 H19E 56.3
H19B C19 H19E 141.1
H19C C19 H19E 56.3
H19D C19 H19E 109.5
C16 C19 H19F 109.5
H19A C19 H19F 56.3
H19B C19 H19F 56.3
H19C C19 H19F 141.1
H19D C19 H19F 109.5
H19E C19 H19F 109.5
F3B B1 F2B 101.5(13)
F3B B1 F4B 111.1(12)
F2B B1 F4B 111.3(16)
F2A B1 F4A 107.8(4)
F3B B1 F1 130.1(8)
F2A B1 F1 112.2(4)
F2B B1 F1 108.8(6)
F4B B1 F1 93.9(7)
F4A B1 F1 103.7(3)
F2A B1 F3A 111.6(4)
F4A B1 F3A 109.1(4)
F1 B1 F3A 112.0(3)

loop_
_geom_bond_atom_site_label_1
_geom_bond_atom_site_label_2
_geom_bond_distance
N1 C1 1.394(3)
N1 C6 1.417(3)
N1 C11 1.453(3)
N2 C1 1.335(3)
N2 C5 1.350(3)
N2 H1A 1.04(3)
N3 C6 1.327(3)
N3 C10 1.350(3)
C1 C2 1.394(3)
C2 C3 1.372(4)
C2 H2A 0.9300
C3 C4 1.375(4)
C3 H3A 0.9300
C4 C5 1.358(4)
C4 H4A 0.9300
C5 H5A 0.9300
C6 C7 1.390(3)
C7 C8 1.367(3)
C7 H7A 0.9300
C8 C9 1.382(4)
C8 H8A 0.9300
C9 C10 1.355(3)
C9 H9A 0.9300
C10 H10A 0.9300
C11 C16 1.395(3)
C11 C12 1.396(3)
C12 C13 1.386(3)
C12 C17 1.515(4)
C13 C14 1.378(3)
C13 H13A 0.9300
C14 C15 1.385(3)
C14 C18 1.520(3)
C15 C16 1.380(3)
C15 H15A 0.9300
C16 C19 1.498(3)
C17 H17A 0.9600
C17 H17B 0.9600
C17 H17C 0.9600
C17 H17D 0.9600
C17 H17E 0.9600
C17 H17F 0.9600
C18 H18A 0.9600
C18 H18B 0.9600
C18 H18C 0.9600
C18 H18D 0.9600
C18 H18E 0.9600
C18 H18F 0.9600
C19 H19A 0.9600
C19 H19B 0.9600
C19 H19C 0.9600
C19 H19D 0.9600
C19 H19E 0.9600
C19 H19F 0.9600
B1 F3B 1.295(15)
B1 F2A 1.319(6)
B1 F2B 1.336(13)
B1 F4B 1.340(13)
B1 F4A 1.353(5)
B1 F1 1.360(4)
B1 F3A 1.364(4)

loop_
_geom_hbond_atom_site_label_D
_geom_hbond_atom_site_label_H
_geom_hbond_atom_site_label_A
_geom_hbond_distance_DH
_geom_hbond_distance_HA
_geom_hbond_distance_DA
_geom_hbond_angle_DHA
N2 H1A N3 1.04(3) 1.61(3) 2.535(3) 145(2)
N2 H1A F1 1.04(3) 2.40(3) 3.066(3) 121(2)

loop_
_geom_torsion_atom_site_label_1
_geom_torsion_atom_site_label_2
_geom_torsion_atom_site_label_3
_geom_torsion_atom_site_label_4
_geom_torsion
C5 N2 C1 C2 2.2(3)
C5 N2 C1 N1 -179.6(2)
C6 N1 C1 N2 4.7(3)
C11 N1 C1 N2 -178.33(19)
C6 N1 C1 C2 -177.2(2)
C11 N1 C1 C2 -0.2(3)
N2 C1 C2 C3 -2.0(4)
N1 C1 C2 C3 179.9(2)
C1 C2 C3 C4 0.8(4)
C2 C3 C4 C5 0.2(4)
C1 N2 C5 C4 -1.2(4)
C3 C4 C5 N2 -0.1(4)
C10 N3 C6 C7 -0.9(3)
C10 N3 C6 N1 178.67(19)
C1 N1 C6 N3 0.9(3)
C11 N1 C6 N3 -175.99(19)
C1 N1 C6 C7 -179.5(2)
C11 N1 C6 C7 3.6(3)
N3 C6 C7 C8 0.8(4)
N1 C6 C7 C8 -178.7(2)
C6 C7 C8 C9 -0.3(4)
C7 C8 C9 C10 -0.2(4)
C6 N3 C10 C9 0.4(3)
C8 C9 C10 N3 0.2(4)
C1 N1 C11 C16 -96.2(2)
C6 N1 C11 C16 80.9(3)
C1 N1 C11 C12 82.4(3)
C6 N1 C11 C12 -100.5(2)
C16 C11 C12 C13 2.0(3)
N1 C11 C12 C13 -176.6(2)
C16 C11 C12 C17 -178.4(2)
N1 C11 C12 C17 3.0(3)
C11 C12 C13 C14 -0.6(4)
C17 C12 C13 C14 179.8(3)
C12 C13 C14 C15 -0.8(4)
C12 C13 C14 C18 178.4(2)
C13 C14 C15 C16 0.9(3)
C18 C14 C15 C16 -178.4(2)
C14 C15 C16 C11 0.4(3)
C14 C15 C16 C19 -178.7(2)
C12 C11 C16 C15 -1.9(3)
N1 C11 C16 C15 176.65(18)
C12 C11 C16 C19 177.2(2)
N1 C11 C16 C19 -4.2(3)
